data_7247590
loop_
_publ_author_name
'Lim, Ae Ran'
'Kim, Sun Ha'

_publ_section_title
;
 Processing on crystal growth, structure, thermal property, and nuclear
 magnetic resonance of organic--inorganic hybrid perovskite type
 [NH3(CH2)6NH3]ZnCl4 crystal
;
_journal_issue 44
_journal_name_full 'RSC Advances'
_journal_page_first 31027
_journal_page_last 31035
_journal_paper_doi 10.1039/D3RA05752F
_journal_volume 13
_journal_year 2023
_chemical_formula_moiety 'C6 H18 N2, Cl4 Zn'
_chemical_formula_sum 'C6 H18 Cl4 N2 Zn'
_chemical_formula_weight 325.39
_space_group_crystal_system triclinic
_space_group_IT_number 2
_space_group_name_Hall '-P 1'
_space_group_name_H-M_alt 'P -1'
_atom_sites_solution_hydrogens geom
_audit_block_doi 10.5517/ccdc.csd.cc2h9btz
_audit_creation_method SHELXL-2018/3
_audit_update_record
;
2023-10-21 deposited with the CCDC.	2023-10-24 downloaded from the CCDC.
;
_cell_angle_alpha 73.8420(10)
_cell_angle_beta 87.9390(10)
_cell_angle_gamma 85.6380(10)
_cell_formula_units_Z 2
_cell_length_a 7.2972(3)
_cell_length_b 10.1542(4)
_cell_length_c 10.1812(3)
_cell_measurement_reflns_used 8829
_cell_measurement_temperature 350(2)
_cell_measurement_theta_max 24.33
_cell_measurement_theta_min 2.51
_cell_volume 722.41(5)
_computing_cell_refinement 'Bruker SAINT'
_computing_data_collection 'Bruker APEX2'
_computing_data_reduction 'Bruker SAINT'
_computing_molecular_graphics 'Bruker SHELXTL'
_computing_publication_material 'Bruker SHELXTL'
_computing_structure_refinement 'SHELXL-2018/3 (Sheldrick, 2018)'
_computing_structure_solution 'SHELXT 2014/5 (Sheldrick, 2014)'
_diffrn_ambient_temperature 350(2)
_diffrn_measured_fraction_theta_full 0.998
_diffrn_measured_fraction_theta_max 0.997
_diffrn_measurement_device_type 'Bruker APEX-II CCD'
_diffrn_measurement_method '\f and \w scans'
_diffrn_radiation_type MoK\a
_diffrn_radiation_wavelength 0.71073
_diffrn_reflns_av_R_equivalents 0.0295
_diffrn_reflns_av_unetI/netI 0.0177
_diffrn_reflns_Laue_measured_fraction_full 0.998
_diffrn_reflns_Laue_measured_fraction_max 0.997
_diffrn_reflns_limit_h_max 9
_diffrn_reflns_limit_h_min -9
_diffrn_reflns_limit_k_max 13
_diffrn_reflns_limit_k_min -13
_diffrn_reflns_limit_l_max 13
_diffrn_reflns_limit_l_min -13
_diffrn_reflns_number 27217
_diffrn_reflns_point_group_measured_fraction_full 0.998
_diffrn_reflns_point_group_measured_fraction_max 0.997
_diffrn_reflns_theta_full 25.242
_diffrn_reflns_theta_max 28.317
_diffrn_reflns_theta_min 2.093
_exptl_absorpt_coefficient_mu 2.406
_exptl_absorpt_correction_T_max 0.7457
_exptl_absorpt_correction_T_min 0.6728
_exptl_absorpt_correction_type multi-scan
_exptl_absorpt_process_details SADABS
_exptl_crystal_colour colourless
_exptl_crystal_density_diffrn 1.496
_exptl_crystal_description BLOCK
_exptl_crystal_F_000 332
_exptl_crystal_size_max 0.285
_exptl_crystal_size_mid 0.095
_exptl_crystal_size_min 0.090
_refine_diff_density_max 0.779
_refine_diff_density_min -0.430
_refine_diff_density_rms 0.068
_refine_ls_extinction_method none
_refine_ls_goodness_of_fit_ref 1.021
_refine_ls_hydrogen_treatment constr
_refine_ls_matrix_type full
_refine_ls_number_parameters 118
_refine_ls_number_reflns 3595
_refine_ls_number_restraints 0
_refine_ls_restrained_S_all 1.021
_refine_ls_R_factor_all 0.0656
_refine_ls_R_factor_gt 0.0446
_refine_ls_shift/su_max 0.002
_refine_ls_shift/su_mean 0.000
_refine_ls_structure_factor_coef Fsqd
_refine_ls_weighting_details 'w=1/[\s^2^(Fo^2^)+(0.0951P)^2^+0.2857P] where P=(Fo^2^+2Fc^2^)/3'
_refine_ls_weighting_scheme calc
_refine_ls_wR_factor_gt 0.1405
_refine_ls_wR_factor_ref 0.1613
_reflns_Friedel_coverage 0.000
_reflns_number_gt 2553
_reflns_number_total 3595
_reflns_threshold_expression 'I > 2\s(I)'
_cod_data_source_file d3ra05752f1.cif
_cod_data_source_block NH3CH26NH3ZnCl4_350K_a
_cod_database_code 7247590
_shelx_shelxl_version_number 2018/3
_shelx_space_group_comment
; 
The symmetry employed for this shelxl refinement is uniquely defined 
by the following loop, which should always be used as a source of 
symmetry information in preference to the above space-group names. 
They are only intended as comments. 
;
_shelx_estimated_absorpt_t_min 0.547
_shelx_estimated_absorpt_t_max 0.813

loop_
_space_group_symop_operation_xyz
'x, y, z'
'-x, -y, -z'

loop_
_atom_site_label
_atom_site_type_symbol
_atom_site_fract_x
_atom_site_fract_y
_atom_site_fract_z
_atom_site_U_iso_or_equiv
_atom_site_adp_type
_atom_site_occupancy
_atom_site_site_symmetry_order
_atom_site_calc_flag
_atom_site_refinement_flags_posn
_atom_site_refinement_flags_adp
_atom_site_refinement_flags_occupancy
_atom_site_disorder_assembly
_atom_site_disorder_group
Zn1 Zn 0.26205(5) 0.29267(4) 0.44256(4) 0.06770(19) Uani 1 1 d . . . . .
Cl1 Cl 0.50276(13) 0.20707(12) 0.33592(11) 0.0778(3) Uani 1 1 d . . . . .
Cl2 Cl 0.30983(15) 0.21063(11) 0.67151(10) 0.0780(3) Uani 1 1 d . . . . .
Cl3 Cl 0.2416(2) 0.52338(11) 0.37862(12) 0.0948(4) Uani 1 1 d . . . . .
Cl4 Cl 0.00762(13) 0.20741(12) 0.38440(13) 0.0857(3) Uani 1 1 d . . . . .
N1 N 0.7230(5) 0.0755(4) 0.6385(4) 0.0812(9) Uani 1 1 d . . . . .
H1NA H 0.770644 0.120612 0.558362 0.122 Uiso 1 1 calc R U . . .
H1NB H 0.720429 -0.012971 0.642287 0.122 Uiso 1 1 calc R U . . .
H1NC H 0.609118 0.110464 0.647455 0.122 Uiso 1 1 calc R U . . .
N2 N 0.2612(6) 0.5139(4) 0.7126(3) 0.0804(9) Uani 1 1 d . . . . .
H2NA H 0.180897 0.571630 0.657258 0.121 Uiso 1 1 calc R U . . .
H2NB H 0.367169 0.552913 0.708486 0.121 Uiso 1 1 calc R U . . .
H2NC H 0.279461 0.437064 0.686728 0.121 Uiso 1 1 calc R U . . .
C1 C 0.8354(9) 0.0893(6) 0.7487(5) 0.1030(15) Uani 1 1 d . . . . .
H1A H 0.959717 0.053593 0.735506 0.124 Uiso 1 1 calc R U . . .
H1AB H 0.839974 0.186378 0.741065 0.124 Uiso 1 1 calc R U . . .
C2 C 0.7784(15) 0.0249(10) 0.8784(7) 0.170(4) Uani 1 1 d . . . . .
H2A H 0.770223 -0.071915 0.886239 0.204 Uiso 1 1 calc R U . . .
H2AB H 0.656099 0.062869 0.893865 0.204 Uiso 1 1 calc R U . . .
C3 C 0.9098(13) 0.0393(12) 0.9935(9) 0.170(4) Uani 1 1 d . . . . .
H3A H 0.931253 0.135784 0.976436 0.205 Uiso 1 1 calc R U . . .
H3AB H 0.845300 0.011469 1.080701 0.205 Uiso 1 1 calc R U . . .
C4 C 0.1886(8) 0.4811(7) 0.8533(5) 0.1131(18) Uani 1 1 d . . . . .
H4A H 0.165655 0.566207 0.878653 0.136 Uiso 1 1 calc R U . . .
H4AB H 0.071295 0.441572 0.855245 0.136 Uiso 1 1 calc R U . . .
C5 C 0.3033(13) 0.3887(10) 0.9545(7) 0.153(3) Uani 1 1 d . . . . .
H5A H 0.324115 0.302685 0.930630 0.184 Uiso 1 1 calc R U . . .
H5AB H 0.237981 0.369664 1.041699 0.184 Uiso 1 1 calc R U . . .
C6 C 0.5009(11) 0.4437(9) 0.9730(6) 0.140(3) Uani 1 1 d . . . . .
H6A H 0.574641 0.368252 1.031949 0.168 Uiso 1 1 calc R U . . .
H6AB H 0.562291 0.467965 0.884318 0.168 Uiso 1 1 calc R U . . .

loop_
_atom_site_aniso_label
_atom_site_aniso_U_11
_atom_site_aniso_U_22
_atom_site_aniso_U_33
_atom_site_aniso_U_23
_atom_site_aniso_U_13
_atom_site_aniso_U_12
Zn1 0.0550(3) 0.0720(3) 0.0722(3) -0.0132(2) -0.00091(19) -0.00498(19)
Cl1 0.0559(5) 0.0953(7) 0.0836(6) -0.0277(5) 0.0065(4) -0.0064(4)
Cl2 0.0785(6) 0.0774(6) 0.0695(6) -0.0081(4) 0.0015(4) 0.0007(5)
Cl3 0.1242(10) 0.0668(6) 0.0840(7) -0.0066(5) 0.0017(6) -0.0028(6)
Cl4 0.0514(5) 0.0908(7) 0.1165(8) -0.0309(6) -0.0087(5) -0.0033(4)
N1 0.071(2) 0.092(2) 0.074(2) -0.0137(17) -0.0118(16) 0.0039(17)
N2 0.095(3) 0.075(2) 0.0695(19) -0.0170(16) -0.0069(17) -0.0046(18)
C1 0.115(4) 0.101(3) 0.094(3) -0.022(3) -0.023(3) -0.018(3)
C2 0.205(10) 0.184(8) 0.104(5) 0.006(5) -0.023(5) -0.070(7)
C3 0.187(9) 0.228(11) 0.099(4) -0.036(6) -0.015(6) -0.058(8)
C4 0.097(4) 0.153(5) 0.080(3) -0.012(3) 0.000(3) -0.026(4)
C5 0.184(8) 0.183(7) 0.087(4) -0.019(4) 0.011(4) -0.057(6)
C6 0.135(6) 0.200(9) 0.077(4) -0.021(4) 0.004(4) -0.025(6)

loop_
_atom_type_symbol
_atom_type_description
_atom_type_scat_dispersion_real
_atom_type_scat_dispersion_imag
_atom_type_scat_source
C C 0.0033 0.0016 'International Tables Vol C Tables 4.2.6.8 and 6.1.1.4'
H H 0.0000 0.0000 'International Tables Vol C Tables 4.2.6.8 and 6.1.1.4'
Cl Cl 0.1484 0.1585 'International Tables Vol C Tables 4.2.6.8 and 6.1.1.4'
N N 0.0061 0.0033 'International Tables Vol C Tables 4.2.6.8 and 6.1.1.4'
Zn Zn 0.2839 1.4301 'International Tables Vol C Tables 4.2.6.8 and 6.1.1.4'

loop_
_geom_angle_atom_site_label_1
_geom_angle_atom_site_label_2
_geom_angle_atom_site_label_3
_geom_angle
_geom_angle_site_symmetry_1
_geom_angle_site_symmetry_3
_geom_angle_publ_flag
Cl3 Zn1 Cl4 111.51(5) . . ?
Cl3 Zn1 Cl1 111.30(5) . . ?
Cl4 Zn1 Cl1 105.94(4) . . ?
Cl3 Zn1 Cl2 110.61(4) . . ?
Cl4 Zn1 Cl2 110.37(5) . . ?
Cl1 Zn1 Cl2 106.92(4) . . ?
C1 N1 H1NA 109.5 . . ?
C1 N1 H1NB 109.5 . . ?
H1NA N1 H1NB 109.5 . . ?
C1 N1 H1NC 109.5 . . ?
H1NA N1 H1NC 109.5 . . ?
H1NB N1 H1NC 109.5 . . ?
C4 N2 H2NA 109.5 . . ?
C4 N2 H2NB 109.5 . . ?
H2NA N2 H2NB 109.5 . . ?
C4 N2 H2NC 109.5 . . ?
H2NA N2 H2NC 109.5 . . ?
H2NB N2 H2NC 109.5 . . ?
C2 C1 N1 116.0(6) . . ?
C2 C1 H1A 108.3 . . ?
N1 C1 H1A 108.3 . . ?
C2 C1 H1AB 108.3 . . ?
N1 C1 H1AB 108.3 . . ?
H1A C1 H1AB 107.4 . . ?
C1 C2 C3 113.6(8) . . ?
C1 C2 H2A 108.8 . . ?
C3 C2 H2A 108.8 . . ?
C1 C2 H2AB 108.8 . . ?
C3 C2 H2AB 108.8 . . ?
H2A C2 H2AB 107.7 . . ?
C3 C3 C2 117.0(10) 2_757 . ?
C3 C3 H3A 108.0 2_757 . ?
C2 C3 H3A 108.0 . . ?
C3 C3 H3AB 108.0 2_757 . ?
C2 C3 H3AB 108.0 . . ?
H3A C3 H3AB 107.3 . . ?
C5 C4 N2 115.9(6) . . ?
C5 C4 H4A 108.3 . . ?
N2 C4 H4A 108.3 . . ?
C5 C4 H4AB 108.3 . . ?
N2 C4 H4AB 108.3 . . ?
H4A C4 H4AB 107.4 . . ?
C4 C5 C6 115.0(7) . . ?
C4 C5 H5A 108.5 . . ?
C6 C5 H5A 108.5 . . ?
C4 C5 H5AB 108.5 . . ?
C6 C5 H5AB 108.5 . . ?
H5A C5 H5AB 107.5 . . ?
C6 C6 C5 116.8(9) 2_667 . ?
C6 C6 H6A 108.1 2_667 . ?
C5 C6 H6A 108.1 . . ?
C6 C6 H6AB 108.1 2_667 . ?
C5 C6 H6AB 108.1 . . ?
H6A C6 H6AB 107.3 . . ?

loop_
_geom_bond_atom_site_label_1
_geom_bond_atom_site_label_2
_geom_bond_distance
_geom_bond_site_symmetry_2
_geom_bond_publ_flag
Zn1 Cl3 2.2449(12) . ?
Zn1 Cl4 2.2707(11) . ?
Zn1 Cl1 2.2749(10) . ?
Zn1 Cl2 2.2765(11) . ?
N1 C1 1.458(6) . ?
N1 H1NA 0.8900 . ?
N1 H1NB 0.8900 . ?
N1 H1NC 0.8900 . ?
N2 C4 1.466(6) . ?
N2 H2NA 0.8900 . ?
N2 H2NB 0.8900 . ?
N2 H2NC 0.8900 . ?
C1 C2 1.365(9) . ?
C1 H1A 0.9700 . ?
C1 H1AB 0.9700 . ?
C2 C3 1.585(11) . ?
C2 H2A 0.9700 . ?
C2 H2AB 0.9700 . ?
C3 C3 1.476(19) 2_757 ?
C3 H3A 0.9700 . ?
C3 H3AB 0.9700 . ?
C4 C5 1.431(10) . ?
C4 H4A 0.9700 . ?
C4 H4AB 0.9700 . ?
C5 C6 1.620(12) . ?
C5 H5A 0.9700 . ?
C5 H5AB 0.9700 . ?
C6 C6 1.399(15) 2_667 ?
C6 H6A 0.9700 . ?
C6 H6AB 0.9700 . ?
